data_4070309
loop_
_publ_author_name
'Flores-Figueroa, Aar\'on'
'Kaufhold, Oliver'
'Hepp, Alexander'
'Fr\"ohlich, Roland'
'Hahn, F. Ekkehardt'

_publ_section_title
;
 Synthesis of a Ruthenium(II) Complex Containing an [11]ane-P2CNHC(NHC =
 Imidazolidin-2-ylidene) Macrocycle
;
_journal_issue 21
_journal_name_full Organometallics
_journal_page_first 6362
_journal_paper_doi 10.1021/om900703q
_journal_volume 28
_journal_year 2009
_chemical_formula_sum 'C35 H25 Cl F4 P2 Ru'
_chemical_formula_weight 720.01
_chemical_name_systematic
; 
 ? 
;
_space_group_IT_number 14
_symmetry_cell_setting monoclinic
_symmetry_space_group_name_Hall '-P 2yn'
_symmetry_space_group_name_H-M 'P 1 21/n 1'
_atom_sites_solution_hydrogens geom
_atom_sites_solution_primary direct
_atom_sites_solution_secondary difmap
_audit_creation_method SHELXL-97
_cell_angle_alpha 90.00
_cell_angle_beta 98.439(1)
_cell_angle_gamma 90.00
_cell_formula_units_Z 4
_cell_length_a 14.5918(2)
_cell_length_b 11.0255(2)
_cell_length_c 19.0144(3)
_cell_measurement_reflns_used 2425
_cell_measurement_temperature 223(2)
_cell_measurement_theta_max 27.88
_cell_measurement_theta_min 0.41
_cell_volume 3025.95(8)
_computing_cell_refinement 'Collect (Nonius B.V., 1998)'
_computing_data_collection 'Collect (Nonius B.V., 1998)'
_computing_data_reduction 'Denzo-SMN (Otwinowski & Minor, 1997)'
_computing_molecular_graphics 'ORTEPIII (Farrugia, 1997)'
_computing_publication_material 'SHELXL-97 (Sheldrick, 1997)'
_computing_structure_refinement 'SHELXL-97 (Sheldrick, 1997)'
_computing_structure_solution 'SHELXS-97 (Sheldrick, 1990)'
_diffrn_ambient_temperature 223(2)
_diffrn_measured_fraction_theta_full 0.990
_diffrn_measured_fraction_theta_max 0.990
_diffrn_measurement_device_type 'Nonius KappaCCD'
_diffrn_measurement_method '\w and \f scans'
_diffrn_radiation_monochromator graphite
_diffrn_radiation_source 'rotating anode Nonius FR591'
_diffrn_radiation_type MoK\a
_diffrn_radiation_wavelength 0.71073
_diffrn_reflns_av_R_equivalents 0.0655
_diffrn_reflns_av_sigmaI/netI 0.0829
_diffrn_reflns_limit_h_max 19
_diffrn_reflns_limit_h_min -14
_diffrn_reflns_limit_k_max 14
_diffrn_reflns_limit_k_min -13
_diffrn_reflns_limit_l_max 24
_diffrn_reflns_limit_l_min -23
_diffrn_reflns_number 20093
_diffrn_reflns_theta_full 27.93
_diffrn_reflns_theta_max 27.93
_diffrn_reflns_theta_min 1.65
_exptl_absorpt_coefficient_mu 0.762
_exptl_absorpt_correction_T_max 0.9629
_exptl_absorpt_correction_T_min 0.8626
_exptl_absorpt_correction_type multi-scan
_exptl_absorpt_process_details 'SORTAV (Blessing, 1995 & 1997)'
_exptl_crystal_colour yellow
_exptl_crystal_density_diffrn 1.580
_exptl_crystal_density_method 'not measured'
_exptl_crystal_description plate
_exptl_crystal_F_000 1448
_exptl_crystal_size_max 0.20
_exptl_crystal_size_mid 0.10
_exptl_crystal_size_min 0.05
_refine_diff_density_max 0.784
_refine_diff_density_min -1.056
_refine_diff_density_rms 0.097
_refine_ls_extinction_method none
_refine_ls_goodness_of_fit_ref 1.002
_refine_ls_hydrogen_treatment riding
_refine_ls_matrix_type full
_refine_ls_number_parameters 388
_refine_ls_number_reflns 7184
_refine_ls_number_restraints 0
_refine_ls_restrained_S_all 1.002
_refine_ls_R_factor_all 0.0867
_refine_ls_R_factor_gt 0.0454
_refine_ls_shift/su_max 0.001
_refine_ls_shift/su_mean 0.000
_refine_ls_structure_factor_coef Fsqd
_refine_ls_weighting_details 'calc w=1/[\s^2^(Fo^2^)+(0.0483P)^2^+0.0000P] where P=(Fo^2^+2Fc^2^)/3'
_refine_ls_weighting_scheme calc
_refine_ls_wR_factor_gt 0.0951
_refine_ls_wR_factor_ref 0.1093
_reflns_number_gt 4678
_reflns_number_total 7184
_reflns_threshold_expression >2sigma(I)
_cod_data_source_file om900703q_si_002.cif
_cod_data_source_block han-complex-4
_cod_original_sg_symbol_H-M P21/n
_cod_database_code 4070309

loop_
_symmetry_equiv_pos_as_xyz
'x, y, z'
'-x+1/2, y+1/2, -z+1/2'
'-x, -y, -z'
'x-1/2, -y-1/2, z-1/2'

loop_
_atom_site_label
_atom_site_type_symbol
_atom_site_fract_x
_atom_site_fract_y
_atom_site_fract_z
_atom_site_U_iso_or_equiv
_atom_site_adp_type
_atom_site_occupancy
_atom_site_symmetry_multiplicity
_atom_site_calc_flag
_atom_site_refinement_flags
Ru Ru 0.713945(18) 0.90076(2) 0.524932(13) 0.02514(9) Uani 1 1 d .
Cl1 Cl 0.56396(5) 0.85536(8) 0.45435(4) 0.0305(2) Uani 1 1 d .
P1 P 0.68093(6) 0.74782(8) 0.59671(4) 0.0240(2) Uani 1 1 d .
P2 P 0.76378(6) 0.74785(8) 0.46181(4) 0.0247(2) Uani 1 1 d .
C1 C 0.6632(2) 0.6085(3) 0.54292(17) 0.0247(7) Uani 1 1 d .
C2 C 0.7044(2) 0.6072(3) 0.48091(16) 0.0267(8) Uani 1 1 d .
C3 C 0.6975(2) 0.5026(3) 0.43894(18) 0.0324(8) Uani 1 1 d .
H3 H 0.7276 0.4995 0.3985 0.039 Uiso 1 1 calc R
C4 C 0.6471(3) 0.4042(3) 0.45600(19) 0.0386(9) Uani 1 1 d .
H4 H 0.6416 0.3351 0.4267 0.046 Uiso 1 1 calc R
C5 C 0.6044(3) 0.4075(3) 0.51685(19) 0.0376(9) Uani 1 1 d .
H5 H 0.5693 0.3409 0.5285 0.045 Uiso 1 1 calc R
C6 C 0.6138(2) 0.5083(3) 0.55984(18) 0.0321(8) Uani 1 1 d .
H6 H 0.5861 0.5091 0.6015 0.039 Uiso 1 1 calc R
C11 C 0.5805(2) 0.7630(3) 0.64371(17) 0.0289(8) Uani 1 1 d .
C12 C 0.5617(3) 0.6902(3) 0.69994(17) 0.0355(9) Uani 1 1 d .
F12 F 0.61784(16) 0.5940(2) 0.72025(11) 0.0491(6) Uani 1 1 d .
C13 C 0.4887(3) 0.7106(4) 0.73675(19) 0.0435(10) Uani 1 1 d .
H13 H 0.4784 0.6590 0.7742 0.052 Uiso 1 1 calc R
C14 C 0.4310(3) 0.8075(4) 0.71794(19) 0.0427(10) Uani 1 1 d .
H14 H 0.3811 0.8227 0.7429 0.051 Uiso 1 1 calc R
C15 C 0.4459(2) 0.8825(3) 0.66292(18) 0.0347(9) Uani 1 1 d .
H15 H 0.4061 0.9484 0.6500 0.042 Uiso 1 1 calc R
C16 C 0.5199(2) 0.8601(3) 0.62670(17) 0.0300(8) Uani 1 1 d .
H16 H 0.5297 0.9121 0.5894 0.036 Uiso 1 1 calc R
C21 C 0.7735(2) 0.7061(3) 0.66798(16) 0.0284(8) Uani 1 1 d .
C22 C 0.7974(3) 0.7827(4) 0.72598(19) 0.0381(9) Uani 1 1 d .
F22 F 0.74663(18) 0.8829(2) 0.73071(12) 0.0629(7) Uani 1 1 d .
C23 C 0.8702(3) 0.7614(4) 0.77939(19) 0.0490(11) Uani 1 1 d .
H23 H 0.8838 0.8161 0.8174 0.059 Uiso 1 1 calc R
C24 C 0.9223(3) 0.6589(4) 0.77597(19) 0.0468(11) Uani 1 1 d .
H24 H 0.9724 0.6427 0.8118 0.056 Uiso 1 1 calc R
C25 C 0.9014(3) 0.5797(4) 0.72031(19) 0.0460(11) Uani 1 1 d .
H25 H 0.9371 0.5091 0.7185 0.055 Uiso 1 1 calc R
C26 C 0.8283(2) 0.6028(3) 0.66662(18) 0.0363(9) Uani 1 1 d .
H26 H 0.8155 0.5478 0.6287 0.044 Uiso 1 1 calc R
C31 C 0.8876(2) 0.7087(3) 0.47513(16) 0.0266(7) Uani 1 1 d .
C32 C 0.9306(3) 0.6379(4) 0.43012(18) 0.0368(9) Uani 1 1 d .
F32 F 0.87773(16) 0.5853(2) 0.37253(11) 0.0506(6) Uani 1 1 d .
C33 C 1.0240(3) 0.6162(4) 0.4379(2) 0.0491(11) Uani 1 1 d .
H33 H 1.0500 0.5682 0.4050 0.059 Uiso 1 1 calc R
C34 C 1.0789(3) 0.6676(4) 0.4961(2) 0.0544(12) Uani 1 1 d .
H34 H 1.1435 0.6560 0.5025 0.065 Uiso 1 1 calc R
C35 C 1.0398(3) 0.7349(4) 0.5440(2) 0.0438(10) Uani 1 1 d .
H35 H 1.0774 0.7675 0.5839 0.053 Uiso 1 1 calc R
C36 C 0.9449(2) 0.7555(3) 0.53421(18) 0.0376(9) Uani 1 1 d .
H36 H 0.9188 0.8017 0.5678 0.045 Uiso 1 1 calc R
C41 C 0.7371(2) 0.7720(3) 0.36508(17) 0.0312(8) Uani 1 1 d .
C42 C 0.7842(3) 0.8603(4) 0.33313(18) 0.0368(9) Uani 1 1 d .
F42 F 0.85867(15) 0.9158(2) 0.37258(11) 0.0496(6) Uani 1 1 d .
C43 C 0.7615(3) 0.8978(4) 0.2640(2) 0.0467(10) Uani 1 1 d .
H43 H 0.7951 0.9594 0.2449 0.056 Uiso 1 1 calc R
C44 C 0.6869(3) 0.8410(4) 0.2234(2) 0.0526(11) Uani 1 1 d .
H44 H 0.6696 0.8637 0.1756 0.063 Uiso 1 1 calc R
C45 C 0.6383(3) 0.7528(4) 0.25189(18) 0.0468(11) Uani 1 1 d .
H45 H 0.5888 0.7141 0.2234 0.056 Uiso 1 1 calc R
C46 C 0.6615(2) 0.7198(3) 0.32270(17) 0.0355(9) Uani 1 1 d .
H46 H 0.6256 0.6614 0.3423 0.043 Uiso 1 1 calc R
C51 C 0.7500(3) 1.0794(3) 0.4826(2) 0.0394(9) Uani 1 1 d .
H51 H 0.7420 1.0979 0.4338 0.047 Uiso 1 1 calc R
C52 C 0.6841(3) 1.0982(3) 0.5300(2) 0.0477(11) Uani 1 1 d .
H52 H 0.6245 1.1313 0.5178 0.057 Uiso 1 1 calc R
C53 C 0.7234(3) 1.0589(4) 0.5981(2) 0.0479(11) Uani 1 1 d .
H53 H 0.6950 1.0623 0.6393 0.058 Uiso 1 1 calc R
C54 C 0.8137(3) 1.0131(3) 0.59403(19) 0.0409(9) Uani 1 1 d .
H54 H 0.8552 0.9795 0.6315 0.049 Uiso 1 1 calc R
C55 C 0.8291(2) 1.0278(3) 0.52260(19) 0.0362(9) Uani 1 1 d .
H55 H 0.8837 1.0065 0.5048 0.043 Uiso 1 1 calc R

loop_
_atom_site_aniso_label
_atom_site_aniso_U_11
_atom_site_aniso_U_22
_atom_site_aniso_U_33
_atom_site_aniso_U_23
_atom_site_aniso_U_13
_atom_site_aniso_U_12
Ru 0.02650(15) 0.02035(16) 0.02969(16) 0.00069(12) 0.00782(11) 0.00049(12)
Cl1 0.0275(4) 0.0323(5) 0.0315(4) 0.0025(4) 0.0029(3) 0.0034(4)
P1 0.0279(5) 0.0206(5) 0.0240(4) 0.0004(3) 0.0063(4) 0.0018(4)
P2 0.0266(4) 0.0241(5) 0.0242(4) 0.0007(4) 0.0067(4) 0.0019(4)
C1 0.0234(16) 0.0183(18) 0.0317(18) -0.0013(14) 0.0019(14) 0.0002(14)
C2 0.0301(17) 0.0231(19) 0.0252(17) 0.0021(14) -0.0013(14) -0.0019(15)
C3 0.0348(19) 0.029(2) 0.0320(18) -0.0057(16) 0.0011(16) 0.0031(16)
C4 0.046(2) 0.024(2) 0.043(2) -0.0068(17) -0.0001(18) 0.0024(18)
C5 0.040(2) 0.025(2) 0.047(2) 0.0034(17) 0.0037(18) -0.0043(17)
C6 0.038(2) 0.025(2) 0.0344(18) 0.0011(16) 0.0080(16) -0.0008(16)
C11 0.0287(18) 0.029(2) 0.0300(18) -0.0031(15) 0.0084(15) -0.0016(15)
C12 0.043(2) 0.033(2) 0.0326(19) 0.0058(17) 0.0109(17) 0.0026(18)
F12 0.0568(14) 0.0455(15) 0.0483(13) 0.0209(11) 0.0191(11) 0.0127(12)
C13 0.050(2) 0.048(3) 0.037(2) 0.0081(19) 0.0232(19) -0.004(2)
C14 0.041(2) 0.050(3) 0.040(2) -0.008(2) 0.0199(18) 0.000(2)
C15 0.0303(18) 0.033(2) 0.042(2) -0.0058(17) 0.0081(16) 0.0000(16)
C16 0.0319(19) 0.031(2) 0.0283(17) -0.0022(15) 0.0080(15) -0.0038(16)
C21 0.0298(18) 0.035(2) 0.0208(16) 0.0017(15) 0.0059(14) -0.0018(16)
C22 0.043(2) 0.032(2) 0.041(2) -0.0008(18) 0.0093(18) 0.0030(18)
F22 0.0746(17) 0.0537(17) 0.0571(15) -0.0188(12) -0.0012(13) 0.0112(14)
C23 0.056(3) 0.056(3) 0.031(2) -0.0018(19) -0.0064(19) -0.015(2)
C24 0.039(2) 0.065(3) 0.034(2) 0.016(2) -0.0029(17) -0.005(2)
C25 0.037(2) 0.059(3) 0.040(2) 0.009(2) 0.0021(18) 0.017(2)
C26 0.036(2) 0.040(2) 0.0326(19) 0.0062(17) 0.0041(16) 0.0104(18)
C31 0.0287(17) 0.026(2) 0.0259(17) 0.0047(14) 0.0075(14) 0.0026(15)
C32 0.038(2) 0.038(2) 0.035(2) 0.0001(17) 0.0103(17) 0.0040(18)
F32 0.0544(14) 0.0523(16) 0.0463(13) -0.0135(11) 0.0112(11) 0.0094(11)
C33 0.042(2) 0.053(3) 0.057(3) -0.003(2) 0.021(2) 0.016(2)
C34 0.031(2) 0.061(3) 0.073(3) 0.017(3) 0.013(2) 0.009(2)
C35 0.036(2) 0.050(3) 0.045(2) 0.0046(19) 0.0019(18) 0.0031(19)
C36 0.038(2) 0.038(2) 0.037(2) 0.0055(17) 0.0065(17) 0.0025(18)
C41 0.0339(19) 0.033(2) 0.0283(18) 0.0042(16) 0.0099(15) 0.0058(16)
C42 0.042(2) 0.040(2) 0.0297(19) 0.0000(17) 0.0080(17) 0.0047(18)
F42 0.0519(14) 0.0527(16) 0.0445(13) 0.0080(11) 0.0079(11) -0.0154(11)
C43 0.058(3) 0.048(3) 0.035(2) 0.0099(19) 0.012(2) 0.000(2)
C44 0.065(3) 0.061(3) 0.031(2) 0.013(2) 0.005(2) 0.012(3)
C45 0.048(2) 0.063(3) 0.027(2) 0.0014(19) -0.0030(18) 0.003(2)
C46 0.037(2) 0.039(2) 0.0305(19) 0.0006(16) 0.0029(16) 0.0038(17)
C51 0.039(2) 0.025(2) 0.053(2) 0.0144(17) 0.0051(18) -0.0068(17)
C52 0.043(2) 0.0127(19) 0.089(3) -0.004(2) 0.013(2) 0.0049(17)
C53 0.067(3) 0.024(2) 0.058(3) -0.0171(19) 0.028(2) -0.008(2)
C54 0.048(2) 0.033(2) 0.042(2) -0.0051(17) 0.0057(18) -0.0087(19)
C55 0.0329(19) 0.025(2) 0.052(2) -0.0002(17) 0.0111(17) -0.0099(16)

loop_
_atom_type_symbol
_atom_type_description
_atom_type_scat_dispersion_real
_atom_type_scat_dispersion_imag
_atom_type_scat_source
C C 0.0033 0.0016 'International Tables Vol C Tables 4.2.6.8 and 6.1.1.4'
H H 0.0000 0.0000 'International Tables Vol C Tables 4.2.6.8 and 6.1.1.4'
F F 0.0171 0.0103 'International Tables Vol C Tables 4.2.6.8 and 6.1.1.4'
P P 0.1023 0.0942 'International Tables Vol C Tables 4.2.6.8 and 6.1.1.4'
Cl Cl 0.1484 0.1585 'International Tables Vol C Tables 4.2.6.8 and 6.1.1.4'
Ru Ru -1.2594 0.8363 'International Tables Vol C Tables 4.2.6.8 and 6.1.1.4'

loop_
_geom_angle_atom_site_label_1
_geom_angle_atom_site_label_2
_geom_angle_atom_site_label_3
_geom_angle
C55 Ru C54 37.71(13)
C55 Ru C51 37.16(13)
C54 Ru C51 62.94(14)
C55 Ru C53 62.22(14)
C54 Ru C53 37.61(14)
C51 Ru C53 62.27(15)
C55 Ru C52 62.04(15)
C54 Ru C52 62.55(15)
C51 Ru C52 37.42(15)
C53 Ru C52 36.85(15)
C55 Ru P2 99.16(10)
C54 Ru P2 120.24(11)
C51 Ru P2 111.04(11)
C53 Ru P2 157.83(12)
C52 Ru P2 146.77(12)
C55 Ru P1 135.97(10)
C54 Ru P1 103.90(10)
C51 Ru P1 164.07(11)
C53 Ru P1 101.89(11)
C52 Ru P1 129.94(12)
P2 Ru P1 82.97(3)
C55 Ru Cl1 138.27(9)
C54 Ru Cl1 154.92(11)
C51 Ru Cl1 102.89(10)
C53 Ru Cl1 118.21(12)
C52 Ru Cl1 93.39(11)
P2 Ru Cl1 83.52(3)
P1 Ru Cl1 85.75(3)
C21 P1 C11 102.62(15)
C21 P1 C1 103.30(15)
C11 P1 C1 106.84(15)
C21 P1 Ru 115.79(11)
C11 P1 Ru 118.81(12)
C1 P1 Ru 108.11(11)
C2 P2 C31 104.90(15)
C2 P2 C41 106.41(15)
C31 P2 C41 103.35(15)
C2 P2 Ru 109.14(11)
C31 P2 Ru 119.35(11)
C41 P2 Ru 112.72(12)
C6 C1 C2 119.3(3)
C6 C1 P1 124.9(3)
C2 C1 P1 115.7(2)
C3 C2 C1 119.1(3)
C3 C2 P2 125.4(3)
C1 C2 P2 115.5(2)
C4 C3 C2 120.8(3)
C3 C4 C5 119.7(3)
C6 C5 C4 119.8(3)
C5 C6 C1 121.2(3)
C16 C11 C12 115.5(3)
C16 C11 P1 118.8(3)
C12 C11 P1 125.6(3)
F12 C12 C13 117.5(3)
F12 C12 C11 119.2(3)
C13 C12 C11 123.3(3)
C14 C13 C12 119.0(3)
C13 C14 C15 120.4(3)
C14 C15 C16 119.5(3)
C15 C16 C11 122.3(3)
C22 C21 C26 115.6(3)
C22 C21 P1 120.5(3)
C26 C21 P1 123.8(3)
F22 C22 C23 117.7(3)
F22 C22 C21 118.5(3)
C23 C22 C21 123.8(4)
C24 C23 C22 118.6(4)
C25 C24 C23 120.0(4)
C24 C25 C26 120.7(4)
C25 C26 C21 121.2(4)
C32 C31 C36 115.9(3)
C32 C31 P2 125.2(3)
C36 C31 P2 118.9(3)
C33 C32 F32 116.5(3)
C33 C32 C31 124.7(4)
F32 C32 C31 118.8(3)
C32 C33 C34 117.6(4)
C35 C34 C33 120.4(4)
C34 C35 C36 120.4(4)
C35 C36 C31 120.9(4)
C42 C41 C46 116.1(3)
C42 C41 P2 119.6(3)
C46 C41 P2 123.5(3)
F42 C42 C43 116.8(4)
F42 C42 C41 118.6(3)
C43 C42 C41 124.6(4)
C42 C43 C44 117.1(4)
C45 C44 C43 120.9(4)
C44 C45 C46 120.5(4)
C45 C46 C41 120.8(4)
C55 C51 C52 107.0(3)
C55 C51 Ru 70.40(19)
C52 C51 Ru 71.5(2)
C53 C52 C51 108.4(4)
C53 C52 Ru 71.5(2)
C51 C52 Ru 71.1(2)
C52 C53 C54 108.4(4)
C52 C53 Ru 71.7(2)
C54 C53 Ru 70.2(2)
C55 C54 C53 106.8(3)
C55 C54 Ru 71.09(19)
C53 C54 Ru 72.2(2)
C51 C55 C54 109.4(3)
C51 C55 Ru 72.4(2)
C54 C55 Ru 71.2(2)

loop_
_geom_bond_atom_site_label_1
_geom_bond_atom_site_label_2
_geom_bond_distance
Ru C55 2.193(3)
Ru C54 2.195(4)
Ru C51 2.220(3)
Ru C53 2.222(4)
Ru C52 2.225(4)
Ru P2 2.2512(9)
Ru P1 2.2652(9)
Ru Cl1 2.4454(8)
P1 C21 1.827(3)
P1 C11 1.833(3)
P1 C1 1.842(3)
P2 C2 1.839(3)
P2 C31 1.839(3)
P2 C41 1.843(3)
C1 C6 1.384(4)
C1 C2 1.399(4)
C2 C3 1.397(4)
C3 C4 1.375(5)
C4 C5 1.393(5)
C5 C6 1.375(5)
C11 C16 1.395(5)
C11 C12 1.395(5)
C12 F12 1.361(4)
C12 C13 1.377(5)
C13 C14 1.375(5)
C14 C15 1.375(5)
C15 C16 1.387(5)
C21 C22 1.392(5)
C21 C26 1.394(5)
C22 F22 1.341(4)
C22 C23 1.377(5)
C23 C24 1.369(6)
C24 C25 1.371(6)
C25 C26 1.388(5)
C31 C32 1.376(5)
C31 C36 1.397(5)
C32 C33 1.370(5)
C32 F32 1.372(4)
C33 C34 1.389(6)
C34 C35 1.363(5)
C35 C36 1.390(5)
C41 C42 1.383(5)
C41 C46 1.392(5)
C42 F42 1.370(4)
C42 C43 1.372(5)
C43 C44 1.389(6)
C44 C45 1.361(6)
C45 C46 1.388(5)
C51 C55 1.406(5)
C51 C52 1.426(6)
C52 C53 1.406(6)
C53 C54 1.424(5)
C54 C55 1.418(5)

loop_
_geom_torsion_atom_site_label_1
_geom_torsion_atom_site_label_2
_geom_torsion_atom_site_label_3
_geom_torsion_atom_site_label_4
_geom_torsion
C55 Ru P1 C21 -6.0(2)
C54 Ru P1 C21 -29.59(17)
C51 Ru P1 C21 -62.4(4)
C53 Ru P1 C21 -68.16(17)
C52 Ru P1 C21 -95.25(19)
P2 Ru P1 C21 89.90(13)
Cl1 Ru P1 C21 173.88(13)
C55 Ru P1 C11 116.85(19)
C54 Ru P1 C11 93.28(16)
C51 Ru P1 C11 60.5(4)
C53 Ru P1 C11 54.72(17)
C52 Ru P1 C11 27.63(19)
P2 Ru P1 C11 -147.23(12)
Cl1 Ru P1 C11 -63.24(12)
C55 Ru P1 C1 -121.30(18)
C54 Ru P1 C1 -144.87(15)
C51 Ru P1 C1 -177.7(4)
C53 Ru P1 C1 176.57(16)
C52 Ru P1 C1 149.48(18)
P2 Ru P1 C1 -25.38(11)
Cl1 Ru P1 C1 58.61(11)
C55 Ru P2 C2 159.81(14)
C54 Ru P2 C2 126.28(15)
C51 Ru P2 C2 -163.59(14)
C53 Ru P2 C2 128.6(3)
C52 Ru P2 C2 -148.5(2)
P1 Ru P2 C2 24.26(11)
Cl1 Ru P2 C2 -62.24(11)
C55 Ru P2 C31 39.32(15)
C54 Ru P2 C31 5.80(17)
C51 Ru P2 C31 75.92(16)
C53 Ru P2 C31 8.1(3)
C52 Ru P2 C31 91.0(2)
P1 Ru P2 C31 -96.23(12)
Cl1 Ru P2 C31 177.27(12)
C55 Ru P2 C41 -82.19(16)
C54 Ru P2 C41 -115.72(17)
C51 Ru P2 C41 -45.60(16)
C53 Ru P2 C41 -113.4(3)
C52 Ru P2 C41 -30.5(2)
P1 Ru P2 C41 142.26(13)
Cl1 Ru P2 C41 55.76(13)
C21 P1 C1 C6 79.1(3)
C11 P1 C1 C6 -28.8(3)
Ru P1 C1 C6 -157.7(3)
C21 P1 C1 C2 -100.5(3)
C11 P1 C1 C2 151.6(2)
Ru P1 C1 C2 22.7(3)
C6 C1 C2 C3 -2.4(5)
P1 C1 C2 C3 177.2(2)
C6 C1 C2 P2 177.4(2)
P1 C1 C2 P2 -3.0(3)
C31 P2 C2 C3 -69.4(3)
C41 P2 C2 C3 39.7(3)
Ru P2 C2 C3 161.6(3)
C31 P2 C2 C1 110.8(2)
C41 P2 C2 C1 -140.1(2)
Ru P2 C2 C1 -18.2(3)
C1 C2 C3 C4 3.2(5)
P2 C2 C3 C4 -176.5(3)
C2 C3 C4 C5 -1.7(5)
C3 C4 C5 C6 -0.7(5)
C4 C5 C6 C1 1.6(5)
C2 C1 C6 C5 0.0(5)
P1 C1 C6 C5 -179.6(3)
C21 P1 C11 C16 137.9(3)
C1 P1 C11 C16 -113.8(3)
Ru P1 C11 C16 8.7(3)
C21 P1 C11 C12 -37.0(3)
C1 P1 C11 C12 71.3(3)
Ru P1 C11 C12 -166.2(3)
C16 C11 C12 F12 -179.6(3)
P1 C11 C12 F12 -4.6(5)
C16 C11 C12 C13 0.3(5)
P1 C11 C12 C13 175.3(3)
F12 C12 C13 C14 179.6(3)
C11 C12 C13 C14 -0.3(6)
C12 C13 C14 C15 0.4(6)
C13 C14 C15 C16 -0.4(6)
C14 C15 C16 C11 0.4(5)
C12 C11 C16 C15 -0.3(5)
P1 C11 C16 C15 -175.7(3)
C11 P1 C21 C22 -59.5(3)
C1 P1 C21 C22 -170.5(3)
Ru P1 C21 C22 71.5(3)
C11 P1 C21 C26 124.9(3)
C1 P1 C21 C26 13.9(3)
Ru P1 C21 C26 -104.0(3)
C26 C21 C22 F22 -179.3(3)
P1 C21 C22 F22 4.8(5)
C26 C21 C22 C23 0.3(5)
P1 C21 C22 C23 -175.6(3)
F22 C22 C23 C24 179.3(4)
C21 C22 C23 C24 -0.3(6)
C22 C23 C24 C25 -0.2(6)
C23 C24 C25 C26 0.6(6)
C24 C25 C26 C21 -0.6(6)
C22 C21 C26 C25 0.1(5)
P1 C21 C26 C25 175.9(3)
C2 P2 C31 C32 72.9(3)
C41 P2 C31 C32 -38.4(3)
Ru P2 C31 C32 -164.5(3)
C2 P2 C31 C36 -108.8(3)
C41 P2 C31 C36 139.9(3)
Ru P2 C31 C36 13.8(3)
C36 C31 C32 C33 -3.1(6)
P2 C31 C32 C33 175.3(3)
C36 C31 C32 F32 177.5(3)
P2 C31 C32 F32 -4.1(5)
F32 C32 C33 C34 -179.5(3)
C31 C32 C33 C34 1.1(6)
C32 C33 C34 C35 1.4(6)
C33 C34 C35 C36 -1.7(6)
C34 C35 C36 C31 -0.4(6)
C32 C31 C36 C35 2.7(5)
P2 C31 C36 C35 -175.8(3)
C2 P2 C41 C42 -169.6(3)
C31 P2 C41 C42 -59.4(3)
Ru P2 C41 C42 70.8(3)
C2 P2 C41 C46 21.0(3)
C31 P2 C41 C46 131.2(3)
Ru P2 C41 C46 -98.6(3)
C46 C41 C42 F42 179.3(3)
P2 C41 C42 F42 9.2(5)
C46 C41 C42 C43 -0.3(6)
P2 C41 C42 C43 -170.4(3)
F42 C42 C43 C44 179.2(3)
C41 C42 C43 C44 -1.2(6)
C42 C43 C44 C45 0.6(6)
C43 C44 C45 C46 1.3(6)
C44 C45 C46 C41 -2.9(6)
C42 C41 C46 C45 2.3(5)
P2 C41 C46 C45 172.0(3)
C54 Ru C51 C55 37.2(2)
C53 Ru C51 C55 79.8(2)
C52 Ru C51 C55 116.6(3)
P2 Ru C51 C55 -77.0(2)
P1 Ru C51 C55 73.4(5)
Cl1 Ru C51 C55 -164.9(2)
C55 Ru C51 C52 -116.6(3)
C54 Ru C51 C52 -79.4(3)
C53 Ru C51 C52 -36.8(2)
P2 Ru C51 C52 166.4(2)
P1 Ru C51 C52 -43.2(5)
Cl1 Ru C51 C52 78.5(2)
C55 C51 C52 C53 0.3(4)
Ru C51 C52 C53 62.1(3)
C55 C51 C52 Ru -61.8(2)
C55 Ru C52 C53 -80.1(3)
C54 Ru C52 C53 -37.3(2)
C51 Ru C52 C53 -117.8(4)
P2 Ru C52 C53 -141.4(2)
P1 Ru C52 C53 48.0(3)
Cl1 Ru C52 C53 135.3(2)
C55 Ru C52 C51 37.7(2)
C54 Ru C52 C51 80.5(2)
C53 Ru C52 C51 117.8(4)
P2 Ru C52 C51 -23.5(4)
P1 Ru C52 C51 165.82(17)
Cl1 Ru C52 C51 -106.9(2)
C51 C52 C53 C54 -1.0(4)
Ru C52 C53 C54 60.9(3)
C51 C52 C53 Ru -61.8(3)
C55 Ru C53 C52 79.6(3)
C54 Ru C53 C52 118.2(4)
C51 Ru C53 C52 37.4(2)
P2 Ru C53 C52 114.9(3)
P1 Ru C53 C52 -144.4(2)
Cl1 Ru C53 C52 -52.8(3)
C55 Ru C53 C54 -38.6(2)
C51 Ru C53 C54 -80.8(2)
C52 Ru C53 C54 -118.2(4)
P2 Ru C53 C54 -3.3(5)
P1 Ru C53 C54 97.4(2)
Cl1 Ru C53 C54 -171.03(19)
C52 C53 C54 C55 1.3(4)
Ru C53 C54 C55 63.1(2)
C52 C53 C54 Ru -61.8(3)
C51 Ru C54 C55 -36.6(2)
C53 Ru C54 C55 -115.5(3)
C52 Ru C54 C55 -78.9(2)
P2 Ru C54 C55 63.1(2)
P1 Ru C54 C55 153.0(2)
Cl1 Ru C54 C55 -96.6(3)
C55 Ru C54 C53 115.5(3)
C51 Ru C54 C53 78.9(3)
C52 Ru C54 C53 36.6(2)
P2 Ru C54 C53 178.6(2)
P1 Ru C54 C53 -91.5(2)
Cl1 Ru C54 C53 18.9(4)
C52 C51 C55 C54 0.5(4)
Ru C51 C55 C54 -62.0(3)
C52 C51 C55 Ru 62.5(2)
C53 C54 C55 C51 -1.1(4)
Ru C54 C55 C51 62.8(3)
C53 C54 C55 Ru -63.9(3)
C54 Ru C55 C51 -118.4(3)
C53 Ru C55 C51 -79.9(3)
C52 Ru C55 C51 -38.0(2)
P2 Ru C55 C51 112.9(2)
P1 Ru C55 C51 -157.76(19)
Cl1 Ru C55 C51 22.4(3)
C51 Ru C55 C54 118.4(3)
C53 Ru C55 C54 38.5(2)
C52 Ru C55 C54 80.4(3)
P2 Ru C55 C54 -128.7(2)
P1 Ru C55 C54 -39.4(3)
Cl1 Ru C55 C54 140.75(19)
